data_7152753
loop_
_publ_author_name
'Wu, Lei'
'Sun, Jing'
'Yan, Chao-Guo'

_publ_section_title
;
 Facile synthesis of spiro[indoline-3,3'-pyrrolo[1,2-a]quinolines] and
 spiro[indoline-3,1'-pyrrolo[2,1-a]isoquinolines] via 1,3-dipolar
 cycloaddition reactions of heteroaromatic ammonium salts with
 3-phenacylideneoxindoles.
;
_journal_issue 47
_journal_name_full 'Organic &amp; biomolecular chemistry'
_journal_page_first 9452
_journal_page_last 9463
_journal_paper_doi 10.1039/c2ob26849c
_journal_volume 10
_journal_year 2012
_chemical_formula_moiety 'C34 H24 Cl2 N2 O3'
_chemical_formula_sum 'C34 H24 Cl2 N2 O3'
_chemical_formula_weight 579.45
_chemical_name_systematic
;
?
;
_space_group_IT_number 2
_symmetry_cell_setting triclinic
_symmetry_space_group_name_Hall '-P 1'
_symmetry_space_group_name_H-M 'P -1'
_atom_sites_solution_hydrogens geom
_atom_sites_solution_primary direct
_atom_sites_solution_secondary difmap
_audit_creation_method SHELXL-97
_cell_angle_alpha 79.865(3)
_cell_angle_beta 75.145(3)
_cell_angle_gamma 70.894(2)
_cell_formula_units_Z 2
_cell_length_a 9.7306(18)
_cell_length_b 12.134(2)
_cell_length_c 15.316(3)
_cell_measurement_reflns_used 2305
_cell_measurement_temperature 296(2)
_cell_measurement_theta_max 21.00
_cell_measurement_theta_min 2.27
_cell_volume 1643.2(5)
_computing_cell_refinement 'Bruker SMART'
_computing_data_collection 'Bruker SMART'
_computing_data_reduction 'Bruker SAINT'
_computing_molecular_graphics 'Bruker SHELXTL'
_computing_publication_material 'Bruker SHELXTL'
_computing_structure_refinement 'SHELXL-97 (Sheldrick, 1997)'
_computing_structure_solution 'SHELXS-97 (Sheldrick, 1990)'
_diffrn_ambient_temperature 296(2)
_diffrn_measured_fraction_theta_full 0.993
_diffrn_measured_fraction_theta_max 0.993
_diffrn_measurement_device_type 'CCD area detector'
_diffrn_measurement_method 'phi and omega scans'
_diffrn_radiation_monochromator graphite
_diffrn_radiation_source 'fine-focus sealed tube'
_diffrn_radiation_type MoK\a
_diffrn_radiation_wavelength 0.71073
_diffrn_reflns_av_R_equivalents 0.0524
_diffrn_reflns_av_sigmaI/netI 0.0767
_diffrn_reflns_limit_h_max 11
_diffrn_reflns_limit_h_min -11
_diffrn_reflns_limit_k_max 14
_diffrn_reflns_limit_k_min -12
_diffrn_reflns_limit_l_max 18
_diffrn_reflns_limit_l_min -18
_diffrn_reflns_number 12026
_diffrn_reflns_theta_full 25.00
_diffrn_reflns_theta_max 25.00
_diffrn_reflns_theta_min 1.79
_exptl_absorpt_coefficient_mu 0.231
_exptl_absorpt_correction_T_max 0.946
_exptl_absorpt_correction_T_min 0.925
_exptl_absorpt_correction_type multi-scan
_exptl_absorpt_process_details sadabs
_exptl_crystal_density_diffrn 1.171
_exptl_crystal_density_method 'not measured'
_exptl_crystal_F_000 600.0
_exptl_crystal_size_max 0.34
_exptl_crystal_size_mid 0.28
_exptl_crystal_size_min 0.24
_platon_squeeze_details
;
;
_refine_diff_density_max 0.222
_refine_diff_density_min -0.347
_refine_diff_density_rms 0.057
_refine_ls_extinction_method none
_refine_ls_goodness_of_fit_ref 0.977
_refine_ls_hydrogen_treatment constr
_refine_ls_matrix_type full
_refine_ls_number_parameters 371
_refine_ls_number_reflns 5738
_refine_ls_number_restraints 0
_refine_ls_restrained_S_all 0.977
_refine_ls_R_factor_all 0.0921
_refine_ls_R_factor_gt 0.0608
_refine_ls_shift/su_max 0.001
_refine_ls_shift/su_mean 0.000
_refine_ls_structure_factor_coef Fsqd
_refine_ls_weighting_details 'calc w=1/[\s^2^(Fo^2^)+(0.1095P)^2^+0.0000P] where P=(Fo^2^+2Fc^2^)/3'
_refine_ls_weighting_scheme calc
_refine_ls_wR_factor_gt 0.1721
_refine_ls_wR_factor_ref 0.1955
_reflns_number_gt 3492
_reflns_number_total 5780
_reflns_threshold_expression >2sigma(I)
_cod_data_source_file c2ob26849c.txt
_cod_data_source_block 1i
_cod_depositor_comments
;
The following automatic conversions were performed:

'_refine_ls_hydrogen_treatment' value 'CONSTR' changed to 'constr'
according to /home/saulius/struct/CIF-dictionaries/cif_core.dic
dictionary named 'cif_core.dic' version 2.4.2 from 2011-04-26.

Automatic conversion script
Id: cif_fix_values 1891 2012-01-12 08:04:46Z andrius 
;
_cod_database_code 7152753

loop_
_symmetry_equiv_pos_as_xyz
'x, y, z'
'-x, -y, -z'

loop_
_atom_site_label
_atom_site_type_symbol
_atom_site_fract_x
_atom_site_fract_y
_atom_site_fract_z
_atom_site_U_iso_or_equiv
_atom_site_adp_type
_atom_site_occupancy
_atom_site_symmetry_multiplicity
_atom_site_calc_flag
_atom_site_refinement_flags
C1 C 0.1533(3) 0.1353(2) 0.54323(18) 0.0465(7) Uani 1 1 d .
C2 C 0.0510(4) 0.1214(3) 0.5011(2) 0.0596(8) Uani 1 1 d .
H2 H 0.0817 0.0777 0.4517 0.072 Uiso 1 1 calc R
C3 C -0.0983(4) 0.1743(3) 0.5347(3) 0.0669(9) Uani 1 1 d .
H3 H -0.1679 0.1650 0.5071 0.080 Uiso 1 1 calc R
C4 C -0.1490(3) 0.2411(3) 0.6082(2) 0.0590(8) Uani 1 1 d .
C5 C -0.3097(4) 0.2992(4) 0.6397(3) 0.0865(12) Uani 1 1 d .
H5A H -0.3657 0.2733 0.6086 0.130 Uiso 1 1 calc R
H5B H -0.3293 0.3826 0.6271 0.130 Uiso 1 1 calc R
H5C H -0.3384 0.2795 0.7039 0.130 Uiso 1 1 calc R
C6 C -0.0429(3) 0.2541(2) 0.6495(2) 0.0511(7) Uani 1 1 d .
H6 H -0.0730 0.2988 0.6983 0.061 Uiso 1 1 calc R
C7 C 0.1069(3) 0.2004(2) 0.61726(17) 0.0420(6) Uani 1 1 d .
C8 C 0.2435(3) 0.2000(2) 0.64651(17) 0.0404(6) Uani 1 1 d .
C9 C 0.3701(3) 0.1235(2) 0.58035(18) 0.0454(7) Uani 1 1 d .
C10 C 0.2609(3) 0.3245(2) 0.64242(18) 0.0468(7) Uani 1 1 d .
H10 H 0.3644 0.3164 0.6426 0.056 Uiso 1 1 calc R
C11 C 0.2169(4) 0.4082(3) 0.56343(19) 0.0549(8) Uani 1 1 d .
H11 H 0.2690 0.3900 0.5052 0.066 Uiso 1 1 calc R
C12 C 0.1074(4) 0.5065(3) 0.5729(2) 0.0589(8) Uani 1 1 d .
H12 H 0.0850 0.5552 0.5211 0.071 Uiso 1 1 calc R
C13 C 0.0204(3) 0.5417(3) 0.6611(2) 0.0560(8) Uani 1 1 d .
C14 C -0.0971(4) 0.6449(3) 0.6721(3) 0.0756(10) Uani 1 1 d .
H14 H -0.1226 0.6932 0.6208 0.091 Uiso 1 1 calc R
C15 C -0.1768(5) 0.6773(3) 0.7569(3) 0.0880(12) Uani 1 1 d .
H15 H -0.2543 0.7469 0.7628 0.106 Uiso 1 1 calc R
C16 C -0.1394(4) 0.6046(3) 0.8329(3) 0.0848(11) Uani 1 1 d .
H16 H -0.1923 0.6254 0.8904 0.102 Uiso 1 1 calc R
C17 C -0.0245(4) 0.5015(3) 0.8242(2) 0.0656(9) Uani 1 1 d .
H17 H 0.0001 0.4542 0.8761 0.079 Uiso 1 1 calc R
C18 C 0.0550(3) 0.4672(2) 0.7395(2) 0.0509(7) Uani 1 1 d .
C19 C 0.1853(3) 0.2658(2) 0.79976(17) 0.0438(7) Uani 1 1 d .
H19 H 0.0884 0.2670 0.8395 0.053 Uiso 1 1 calc R
C20 C 0.2926(3) 0.2699(3) 0.85599(19) 0.0506(7) Uani 1 1 d .
C21 C 0.3019(3) 0.1946(2) 0.94364(17) 0.0461(7) Uani 1 1 d .
C22 C 0.2004(3) 0.1335(3) 0.98535(19) 0.0553(8) Uani 1 1 d .
H22 H 0.1240 0.1381 0.9575 0.066 Uiso 1 1 calc R
C23 C 0.2105(4) 0.0658(3) 1.0675(2) 0.0601(8) Uani 1 1 d .
H23 H 0.1431 0.0238 1.0941 0.072 Uiso 1 1 calc R
C24 C 0.3217(3) 0.0617(3) 1.10909(19) 0.0541(8) Uani 1 1 d .
C25 C 0.4254(4) 0.1223(3) 1.0689(2) 0.0614(8) Uani 1 1 d .
H25 H 0.5013 0.1182 1.0970 0.074 Uiso 1 1 calc R
C26 C 0.4131(3) 0.1882(3) 0.98703(19) 0.0554(8) Uani 1 1 d .
H26 H 0.4812 0.2296 0.9601 0.066 Uiso 1 1 calc R
C27 C 0.2482(3) 0.1539(2) 0.74845(17) 0.0446(7) Uani 1 1 d .
H27 H 0.3522 0.1166 0.7531 0.054 Uiso 1 1 calc R
C28 C 0.1642(3) 0.0638(2) 0.78115(18) 0.0469(7) Uani 1 1 d .
C29 C 0.2282(3) -0.0515(2) 0.74198(19) 0.0502(7) Uani 1 1 d .
C30 C 0.3810(3) -0.1050(3) 0.7153(2) 0.0579(8) Uani 1 1 d .
H30 H 0.4478 -0.0683 0.7214 0.069 Uiso 1 1 calc R
C31 C 0.4341(4) -0.2121(3) 0.6797(2) 0.0672(9) Uani 1 1 d .
H31 H 0.5361 -0.2477 0.6629 0.081 Uiso 1 1 calc R
C32 C 0.3358(4) -0.2651(3) 0.6696(3) 0.0724(10) Uani 1 1 d .
C33 C 0.1847(4) -0.2148(3) 0.6958(3) 0.0725(10) Uani 1 1 d .
H33 H 0.1190 -0.2527 0.6899 0.087 Uiso 1 1 calc R
C34 C 0.1314(4) -0.1082(3) 0.7308(2) 0.0628(9) Uani 1 1 d .
H34 H 0.0292 -0.0735 0.7473 0.075 Uiso 1 1 calc R
Cl1 Cl 0.33396(11) -0.02047(8) 1.21319(6) 0.0780(3) Uani 1 1 d .
Cl2 Cl 0.40205(14) -0.39812(10) 0.62405(11) 0.1223(5) Uani 1 1 d .
N1 N 0.3096(3) 0.0930(2) 0.52208(15) 0.0500(6) Uani 1 1 d .
H1 H 0.3603 0.0526 0.4774 0.060 Uiso 1 1 calc R
N2 N 0.1668(3) 0.36259(19) 0.72864(14) 0.0484(6) Uani 1 1 d .
O1 O 0.5031(2) 0.09691(18) 0.58152(14) 0.0575(6) Uani 1 1 d .
O2 O 0.0452(3) 0.08654(19) 0.83326(15) 0.0651(6) Uani 1 1 d .
O3 O 0.3748(3) 0.3320(2) 0.82681(15) 0.0762(7) Uani 1 1 d .

loop_
_atom_site_aniso_label
_atom_site_aniso_U_11
_atom_site_aniso_U_22
_atom_site_aniso_U_33
_atom_site_aniso_U_23
_atom_site_aniso_U_13
_atom_site_aniso_U_12
C1 0.0456(17) 0.0442(16) 0.0507(15) -0.0017(12) -0.0129(13) -0.0143(13)
C2 0.071(2) 0.0562(19) 0.0634(18) -0.0064(15) -0.0286(17) -0.0228(17)
C3 0.063(2) 0.062(2) 0.091(2) 0.0033(18) -0.0396(19) -0.0250(18)
C4 0.0425(18) 0.0542(18) 0.079(2) 0.0086(16) -0.0186(16) -0.0169(15)
C5 0.046(2) 0.086(3) 0.120(3) 0.004(2) -0.021(2) -0.0145(19)
C6 0.0461(18) 0.0464(16) 0.0603(17) -0.0039(13) -0.0116(14) -0.0135(14)
C7 0.0391(16) 0.0418(15) 0.0455(14) -0.0055(12) -0.0073(12) -0.0133(12)
C8 0.0357(15) 0.0460(15) 0.0413(14) -0.0111(11) -0.0032(11) -0.0148(12)
C9 0.0383(17) 0.0497(16) 0.0453(15) -0.0094(12) -0.0022(12) -0.0120(13)
C10 0.0460(17) 0.0503(17) 0.0460(15) -0.0114(12) -0.0046(13) -0.0174(14)
C11 0.070(2) 0.0577(19) 0.0417(15) -0.0055(13) -0.0035(14) -0.0318(18)
C12 0.076(2) 0.0495(18) 0.0607(19) 0.0046(15) -0.0242(17) -0.0289(18)
C13 0.0551(19) 0.0460(17) 0.072(2) -0.0015(15) -0.0200(16) -0.0193(15)
C14 0.078(3) 0.049(2) 0.101(3) 0.0003(19) -0.038(2) -0.0106(18)
C15 0.067(3) 0.060(2) 0.118(3) -0.021(2) -0.013(2) 0.0065(19)
C16 0.073(3) 0.070(2) 0.097(3) -0.032(2) -0.004(2) -0.001(2)
C17 0.070(2) 0.0545(19) 0.0613(19) -0.0192(15) -0.0071(17) -0.0024(17)
C18 0.0479(18) 0.0415(16) 0.0651(18) -0.0143(13) -0.0158(15) -0.0080(14)
C19 0.0432(16) 0.0442(15) 0.0418(14) -0.0072(12) -0.0038(12) -0.0125(13)
C20 0.0544(19) 0.0493(17) 0.0486(16) -0.0116(13) -0.0096(14) -0.0138(15)
C21 0.0455(17) 0.0479(16) 0.0423(14) -0.0136(12) -0.0045(13) -0.0093(13)
C22 0.0465(18) 0.071(2) 0.0516(17) -0.0065(15) -0.0111(14) -0.0215(16)
C23 0.058(2) 0.071(2) 0.0523(17) -0.0057(15) -0.0037(15) -0.0271(17)
C24 0.0500(18) 0.0583(18) 0.0470(16) -0.0030(14) -0.0093(14) -0.0089(15)
C25 0.056(2) 0.070(2) 0.0588(18) -0.0035(16) -0.0223(16) -0.0141(17)
C26 0.0539(19) 0.0590(19) 0.0535(17) -0.0099(14) -0.0074(14) -0.0178(15)
C27 0.0403(16) 0.0434(15) 0.0484(15) -0.0078(12) -0.0110(12) -0.0074(13)
C28 0.0456(18) 0.0476(16) 0.0455(15) -0.0028(12) -0.0101(14) -0.0120(14)
C29 0.0566(19) 0.0431(16) 0.0533(16) -0.0016(13) -0.0167(14) -0.0156(14)
C30 0.053(2) 0.0495(18) 0.074(2) -0.0070(15) -0.0176(16) -0.0151(15)
C31 0.058(2) 0.0459(18) 0.097(3) -0.0118(17) -0.0218(19) -0.0072(16)
C32 0.080(3) 0.054(2) 0.090(2) -0.0188(18) -0.021(2) -0.0212(19)
C33 0.070(2) 0.063(2) 0.095(3) -0.0290(19) -0.017(2) -0.0224(19)
C34 0.055(2) 0.069(2) 0.070(2) -0.0150(17) -0.0107(16) -0.0242(17)
Cl1 0.0798(7) 0.0853(7) 0.0621(5) 0.0125(4) -0.0231(4) -0.0196(5)
Cl2 0.1076(10) 0.0765(7) 0.1915(14) -0.0688(8) -0.0177(9) -0.0215(7)
N1 0.0475(15) 0.0565(15) 0.0461(12) -0.0200(11) -0.0025(11) -0.0137(12)
N2 0.0523(15) 0.0468(14) 0.0399(12) -0.0094(10) -0.0066(11) -0.0064(12)
O1 0.0400(13) 0.0653(13) 0.0675(13) -0.0253(10) -0.0033(10) -0.0126(10)
O2 0.0634(15) 0.0684(14) 0.0641(13) -0.0158(11) 0.0038(12) -0.0289(12)
O3 0.0974(19) 0.0834(17) 0.0702(14) 0.0119(12) -0.0334(13) -0.0548(16)

loop_
_atom_type_symbol
_atom_type_description
_atom_type_scat_dispersion_real
_atom_type_scat_dispersion_imag
_atom_type_scat_source
C C 0.0033 0.0016 'International Tables Vol C Tables 4.2.6.8 and 6.1.1.4'
H H 0.0000 0.0000 'International Tables Vol C Tables 4.2.6.8 and 6.1.1.4'
N N 0.0061 0.0033 'International Tables Vol C Tables 4.2.6.8 and 6.1.1.4'
O O 0.0106 0.0060 'International Tables Vol C Tables 4.2.6.8 and 6.1.1.4'
Cl Cl 0.1484 0.1585 'International Tables Vol C Tables 4.2.6.8 and 6.1.1.4'

loop_
_geom_angle_atom_site_label_1
_geom_angle_atom_site_label_2
_geom_angle_atom_site_label_3
_geom_angle
C2 C1 C7 120.8(3)
C2 C1 N1 129.5(3)
C7 C1 N1 109.7(2)
C3 C2 C1 118.0(3)
C3 C2 H2 121.0
C1 C2 H2 121.0
C2 C3 C4 122.8(3)
C2 C3 H3 118.6
C4 C3 H3 118.6
C3 C4 C6 118.0(3)
C3 C4 C5 120.7(3)
C6 C4 C5 121.2(3)
C4 C5 H5A 109.5
C4 C5 H5B 109.5
H5A C5 H5B 109.5
C4 C5 H5C 109.5
H5A C5 H5C 109.5
H5B C5 H5C 109.5
C7 C6 C4 119.8(3)
C7 C6 H6 120.1
C4 C6 H6 120.1
C6 C7 C1 120.6(3)
C6 C7 C8 131.5(2)
C1 C7 C8 107.9(2)
C7 C8 C9 102.7(2)
C7 C8 C10 114.2(2)
C9 C8 C10 111.9(2)
C7 C8 C27 115.3(2)
C9 C8 C27 112.5(2)
C10 C8 C27 100.69(19)
O1 C9 N1 127.3(3)
O1 C9 C8 124.8(2)
N1 C9 C8 107.9(2)
N2 C10 C11 112.5(2)
N2 C10 C8 101.4(2)
C11 C10 C8 115.5(2)
N2 C10 H10 109.0
C11 C10 H10 109.0
C8 C10 H10 109.0
C12 C11 C10 122.6(3)
C12 C11 H11 118.7
C10 C11 H11 118.7
C11 C12 C13 122.4(3)
C11 C12 H12 118.8
C13 C12 H12 118.8
C14 C13 C18 118.4(3)
C14 C13 C12 123.0(3)
C18 C13 C12 118.6(3)
C15 C14 C13 121.9(3)
C15 C14 H14 119.1
C13 C14 H14 119.1
C14 C15 C16 118.8(3)
C14 C15 H15 120.6
C16 C15 H15 120.6
C17 C16 C15 120.6(4)
C17 C16 H16 119.7
C15 C16 H16 119.7
C16 C17 C18 121.1(3)
C16 C17 H17 119.4
C18 C17 H17 119.4
N2 C18 C17 122.4(3)
N2 C18 C13 118.5(3)
C17 C18 C13 119.1(3)
N2 C19 C20 111.9(2)
N2 C19 C27 104.6(2)
C20 C19 C27 110.8(2)
N2 C19 H19 109.8
C20 C19 H19 109.8
C27 C19 H19 109.8
O3 C20 C21 120.2(3)
O3 C20 C19 119.6(3)
C21 C20 C19 120.1(3)
C26 C21 C22 118.4(3)
C26 C21 C20 118.9(3)
C22 C21 C20 122.7(3)
C23 C22 C21 121.4(3)
C23 C22 H22 119.3
C21 C22 H22 119.3
C24 C23 C22 118.9(3)
C24 C23 H23 120.5
C22 C23 H23 120.5
C23 C24 C25 121.1(3)
C23 C24 Cl1 119.6(2)
C25 C24 Cl1 119.4(2)
C26 C25 C24 118.7(3)
C26 C25 H25 120.6
C24 C25 H25 120.6
C25 C26 C21 121.6(3)
C25 C26 H26 119.2
C21 C26 H26 119.2
C28 C27 C19 115.4(2)
C28 C27 C8 110.1(2)
C19 C27 C8 104.98(19)
C28 C27 H27 108.7
C19 C27 H27 108.7
C8 C27 H27 108.7
O2 C28 C29 120.7(3)
O2 C28 C27 121.0(3)
C29 C28 C27 118.2(3)
C34 C29 C30 118.1(3)
C34 C29 C28 118.8(3)
C30 C29 C28 123.1(3)
C31 C30 C29 120.7(3)
C31 C30 H30 119.7
C29 C30 H30 119.7
C32 C31 C30 119.6(3)
C32 C31 H31 120.2
C30 C31 H31 120.2
C31 C32 C33 121.0(3)
C31 C32 Cl2 119.6(3)
C33 C32 Cl2 119.4(3)
C32 C33 C34 119.6(3)
C32 C33 H33 120.2
C34 C33 H33 120.2
C33 C34 C29 121.0(3)
C33 C34 H34 119.5
C29 C34 H34 119.5
C9 N1 C1 111.7(2)
C9 N1 H1 124.1
C1 N1 H1 124.1
C18 N2 C19 123.3(2)
C18 N2 C10 125.3(2)
C19 N2 C10 110.3(2)

loop_
_geom_bond_atom_site_label_1
_geom_bond_atom_site_label_2
_geom_bond_distance
C1 C2 1.384(4)
C1 C7 1.390(4)
C1 N1 1.406(4)
C2 C3 1.382(5)
C2 H2 0.9300
C3 C4 1.394(5)
C3 H3 0.9300
C4 C6 1.402(4)
C4 C5 1.479(5)
C5 H5A 0.9600
C5 H5B 0.9600
C5 H5C 0.9600
C6 C7 1.384(4)
C6 H6 0.9300
C7 C8 1.506(4)
C8 C9 1.533(4)
C8 C10 1.564(4)
C8 C27 1.570(3)
C9 O1 1.230(3)
C9 N1 1.344(3)
C10 N2 1.454(3)
C10 C11 1.492(4)
C10 H10 0.9800
C11 C12 1.315(4)
C11 H11 0.9300
C12 C13 1.451(4)
C12 H12 0.9300
C13 C14 1.393(4)
C13 C18 1.414(4)
C14 C15 1.381(5)
C14 H14 0.9300
C15 C16 1.382(6)
C15 H15 0.9300
C16 C17 1.378(5)
C16 H16 0.9300
C17 C18 1.385(4)
C17 H17 0.9300
C18 N2 1.379(3)
C19 N2 1.453(3)
C19 C20 1.532(4)
C19 C27 1.556(4)
C19 H19 0.9800
C20 O3 1.225(4)
C20 C21 1.491(4)
C21 C26 1.384(4)
C21 C22 1.386(4)
C22 C23 1.383(4)
C22 H22 0.9300
C23 C24 1.374(4)
C23 H23 0.9300
C24 C25 1.395(5)
C24 Cl1 1.735(3)
C25 C26 1.374(4)
C25 H25 0.9300
C26 H26 0.9300
C27 C28 1.515(4)
C27 H27 0.9800
C28 O2 1.204(3)
C28 C29 1.496(4)
C29 C34 1.391(4)
C29 C30 1.396(4)
C30 C31 1.384(4)
C30 H30 0.9300
C31 C32 1.366(5)
C31 H31 0.9300
C32 C33 1.375(5)
C32 Cl2 1.730(3)
C33 C34 1.376(4)
C33 H33 0.9300
C34 H34 0.9300
N1 H1 0.8600

loop_
_geom_hbond_atom_site_label_D
_geom_hbond_atom_site_label_H
_geom_hbond_atom_site_label_A
_geom_hbond_distance_DH
_geom_hbond_distance_HA
_geom_hbond_distance_DA
_geom_hbond_angle_DHA
_geom_hbond_site_symmetry_A
N1 H1 O1 0.86 2.06 2.864(3) 154.9 2_656

loop_
_platon_squeeze_void_nr
_platon_squeeze_void_average_x
_platon_squeeze_void_average_y
_platon_squeeze_void_average_z
_platon_squeeze_void_volume
_platon_squeeze_void_count_electrons
_platon_squeeze_void_content
1 0.500 0.500 1.000 337 33 ' '
